data_7028337
loop_
_publ_author_name
'Mikata, Yuji'
'Nodomi, Yuki'
'Kizu, Asako'
'Konno, Hideo'

_publ_section_title
;
 Quinoline-attached triazacyclononane (TACN) derivatives as fluorescent
 zinc sensors.
;
_journal_issue 4
_journal_name_full 'Dalton transactions (Cambridge, England : 2003)'
_journal_page_first 1684
_journal_page_last 1690
_journal_paper_doi 10.1039/c3dt52107a
_journal_volume 43
_journal_year 2014
_chemical_formula_moiety 'C40 H46 N6 O4'
_chemical_formula_sum 'C40 H46 N6 O4'
_chemical_formula_weight 674.84
_space_group_IT_number 2
_symmetry_cell_setting triclinic
_symmetry_Int_Tables_number 2
_symmetry_space_group_name_Hall '-P 1'
_symmetry_space_group_name_H-M 'P -1'
_atom_sites_solution_hydrogens geom
_atom_sites_solution_primary direct
_atom_sites_solution_secondary difmap
_cell_angle_alpha 68.153(7)
_cell_angle_beta 71.191(7)
_cell_angle_gamma 80.492(9)
_cell_formula_units_Z 2
_cell_length_a 10.2570(18)
_cell_length_b 13.830(3)
_cell_length_c 13.985(3)
_cell_measurement_reflns_used 3817
_cell_measurement_temperature 123
_cell_measurement_theta_max 27.46
_cell_measurement_theta_min 3.01
_cell_volume 1740.7(6)
_computing_cell_refinement CrystalClear
_computing_data_collection 'CrystalClear (Rigaku/MSC Inc., 2006)'
_computing_data_reduction CrystalClear
_computing_molecular_graphics 'CrystalStructure 4.0'
_computing_publication_material 'CrystalStructure 4.0 (Rigaku, 2010)'
_computing_structure_refinement 'SHELXL97 (Sheldrick, 2008)'
_computing_structure_solution 'SIR92 (Altomare, et al., 1994)'
_diffrn_ambient_temperature 123
_diffrn_detector_area_resol_mean 7.314
_diffrn_measured_fraction_theta_full 0.950
_diffrn_measured_fraction_theta_max 0.950
_diffrn_measurement_device_type 'Rigaku Mercury70'
_diffrn_measurement_method \w
_diffrn_radiation_type 'Mo K\a'
_diffrn_radiation_wavelength 0.71070
_diffrn_reflns_av_R_equivalents 0.0215
_diffrn_reflns_limit_h_max 13
_diffrn_reflns_limit_h_min -11
_diffrn_reflns_limit_k_max 17
_diffrn_reflns_limit_k_min -15
_diffrn_reflns_limit_l_max 18
_diffrn_reflns_limit_l_min -18
_diffrn_reflns_number 13703
_diffrn_reflns_theta_full 27.50
_diffrn_reflns_theta_max 27.50
_diffrn_standards_number 0
_exptl_absorpt_coefficient_mu 0.085
_exptl_absorpt_correction_T_max 0.992
_exptl_absorpt_correction_T_min 0.854
_exptl_absorpt_correction_type multi-scan
_exptl_absorpt_process_details 'REQAB (Rigaku, 1998)'
_exptl_crystal_colour colorless
_exptl_crystal_density_diffrn 1.287
_exptl_crystal_density_method 'not measured'
_exptl_crystal_description unknown
_exptl_crystal_F_000 720.00
_exptl_crystal_size_max 0.200
_exptl_crystal_size_mid 0.100
_exptl_crystal_size_min 0.100
_refine_diff_density_max 1.000
_refine_diff_density_min -0.530
_refine_ls_extinction_method none
_refine_ls_goodness_of_fit_ref 1.055
_refine_ls_hydrogen_treatment refxyz
_refine_ls_number_parameters 619
_refine_ls_number_reflns 7595
_refine_ls_number_restraints 0
_refine_ls_R_factor_gt 0.0744
_refine_ls_shift/su_max 0.000
_refine_ls_structure_factor_coef Fsqd
_refine_ls_weighting_details 'w = 1/[\s^2^(Fo^2^)+(0.1158P)^2^+0.7819P] where P=(Fo^2^+2Fc^2^)/3'
_refine_ls_weighting_scheme calc
_refine_ls_wR_factor_ref 0.2269
_reflns_number_gt 5396
_reflns_number_total 7595
_reflns_threshold_expression F^2^>2.0\s(F^2^)
_cod_data_source_file c3dt52107a.txt
_cod_data_source_block 6-MeOTQTACN-120113
_cod_depositor_comments
;
 Marking attached hydrogen atoms.

 Antanas Vaitkus,
 2017-07-12
;
_cod_original_cell_volume 1740.8(6)
_cod_database_code 7028337

loop_
_symmetry_equiv_pos_site_id
_symmetry_equiv_pos_as_xyz
1 +X,+Y,+Z
2 -X,-Y,-Z

loop_
_atom_site_label
_atom_site_type_symbol
_atom_site_fract_x
_atom_site_fract_y
_atom_site_fract_z
_atom_site_U_iso_or_equiv
_atom_site_adp_type
_atom_site_occupancy
_atom_site_symmetry_multiplicity
_atom_site_calc_flag
_atom_site_attached_hydrogens
O1 O 0.86421(19) 0.91840(14) 0.51851(15) 0.0398(5) Uani 1.0 2 d 1
O2 O -0.3240(2) 0.0348(2) 0.94209(17) 0.0631(7) Uani 1.0 2 d 0
O3 O 1.2202(4) 0.43707(17) -0.21961(17) 0.0686(8) Uani 1.0 2 d 0
O4 O 0.4670(10) 0.3262(8) 0.0512(6) 0.264(5) Uani 1.0 2 d 0
N1 N 0.7352(2) 0.30213(15) 0.54568(16) 0.0319(5) Uani 1.0 2 d 0
N2 N 0.5497(2) 0.10493(17) 0.66600(17) 0.0354(5) Uani 1.0 2 d 0
N3 N 0.6009(3) 0.24295(17) 0.40865(17) 0.0377(5) Uani 1.0 2 d 0
N4 N 0.7677(2) 0.49940(16) 0.64991(16) 0.0337(5) Uani 1.0 2 d 0
N5 N 0.2454(3) -0.02281(16) 0.81636(16) 0.0354(5) Uani 1.0 2 d 0
N6 N 0.7406(3) 0.33506(18) 0.11477(18) 0.0460(6) Uani 1.0 2 d 0
C1 C 0.7739(3) 0.19204(19) 0.5606(2) 0.0329(6) Uani 1.0 2 d 0
C2 C 0.6937(3) 0.1097(2) 0.6616(2) 0.0352(6) Uani 1.0 2 d 0
C3 C 0.5354(3) 0.0811(2) 0.5759(3) 0.0375(6) Uani 1.0 2 d 0
C4 C 0.4922(3) 0.1731(3) 0.4870(3) 0.0397(6) Uani 1.0 2 d 0
C5 C 0.5859(3) 0.3441(2) 0.4239(2) 0.0382(6) Uani 1.0 2 d 0
C6 C 0.5979(3) 0.3382(2) 0.5316(2) 0.0340(6) Uani 1.0 2 d 0
C7 C 0.7607(3) 0.3372(2) 0.6238(2) 0.0351(6) Uani 1.0 2 d 0
C8 C 0.7877(3) 0.45253(19) 0.57922(19) 0.0329(6) Uani 1.0 2 d 0
C9 C 0.8353(3) 0.5046(2) 0.4668(2) 0.0367(6) Uani 1.0 2 d 0
C10 C 0.8605(3) 0.6075(2) 0.4292(2) 0.0373(6) Uani 1.0 2 d 0
C11 C 0.8657(3) 0.76875(19) 0.4662(2) 0.0326(6) Uani 1.0 2 d 0
C12 C 0.8446(3) 0.81562(19) 0.5413(2) 0.0335(6) Uani 1.0 2 d 0
C13 C 0.7970(3) 0.7578(2) 0.6519(2) 0.0396(6) Uani 1.0 2 d 0
C14 C 0.7719(3) 0.6549(3) 0.6864(2) 0.0387(6) Uani 1.0 2 d 0
C15 C 0.7949(3) 0.60275(19) 0.61193(19) 0.0328(6) Uani 1.0 2 d 0
C16 C 0.8419(3) 0.66119(19) 0.50101(19) 0.0319(5) Uani 1.0 2 d 0
C17 C 0.8965(3) 0.9838(3) 0.4082(3) 0.0406(6) Uani 1.0 2 d 0
C18 C 0.4785(3) 0.0297(3) 0.7692(3) 0.0406(6) Uani 1.0 2 d 0
C19 C 0.3250(3) 0.05237(19) 0.79652(19) 0.0344(6) Uani 1.0 2 d 0
C20 C 0.2722(3) 0.1513(2) 0.8034(2) 0.0386(6) Uani 1.0 2 d 0
C21 C 0.1337(3) 0.1715(2) 0.8334(3) 0.0395(6) Uani 1.0 2 d 0
C22 C -0.1017(3) 0.1092(3) 0.8876(2) 0.0425(7) Uani 1.0 2 d 0
C23 C -0.1826(3) 0.0303(3) 0.9085(2) 0.0447(7) Uani 1.0 2 d 0
C24 C -0.1217(3) -0.0657(3) 0.8977(3) 0.0473(7) Uani 1.0 2 d 0
C25 C 0.0183(3) -0.0819(3) 0.8676(3) 0.0422(7) Uani 1.0 2 d 0
C26 C 0.1052(3) -0.00230(19) 0.84586(18) 0.0332(6) Uani 1.0 2 d 0
C27 C 0.0437(3) 0.09380(19) 0.85578(18) 0.0340(6) Uani 1.0 2 d 0
C28 C -0.3900(4) 0.1288(4) 0.9590(3) 0.0716(12) Uani 1.0 2 d 0
C29 C 0.6082(4) 0.2583(3) 0.2979(3) 0.0458(7) Uani 1.0 2 d 0
C30 C 0.7427(3) 0.3000(2) 0.2162(2) 0.0403(6) Uani 1.0 2 d 0
C31 C 0.8628(3) 0.2955(2) 0.2455(2) 0.0392(6) Uani 1.0 2 d 0
C32 C 0.9842(4) 0.3245(2) 0.1672(2) 0.0403(6) Uani 1.0 2 d 0
C33 C 1.1118(4) 0.3834(2) -0.0277(3) 0.0489(8) Uani 1.0 2 d 0
C34 C 1.1064(4) 0.4156(2) -0.1315(3) 0.0564(9) Uani 1.0 2 d 0
C35 C 0.9799(5) 0.4275(3) -0.1544(3) 0.0590(10) Uani 1.0 2 d 0
C36 C 0.8608(5) 0.4023(3) -0.0746(3) 0.0547(9) Uani 1.0 2 d 0
C37 C 0.8613(4) 0.3640(2) 0.0352(2) 0.0455(7) Uani 1.0 2 d 0
C38 C 0.9873(4) 0.35779(19) 0.0575(2) 0.0410(7) Uani 1.0 2 d 0
C39 C 1.3514(6) 0.4207(3) -0.1998(3) 0.0734(13) Uani 1.0 2 d 0
C40 C 0.4929(10) 0.4400(9) 0.0513(7) 0.199(5) Uani 1.0 2 d 3
H1 H 0.771(3) 0.1766(19) 0.497(2) 0.025(6) Uiso 1.0 2 d 0
H2 H 0.874(3) 0.184(2) 0.559(3) 0.033(7) Uiso 1.0 2 d 0
H3 H 0.686(3) 0.128(3) 0.728(3) 0.041(8) Uiso 1.0 2 d 0
H4 H 0.743(3) 0.040(3) 0.663(3) 0.045(8) Uiso 1.0 2 d 0
H5 H 0.464(3) 0.032(3) 0.604(3) 0.034(7) Uiso 1.0 2 d 0
H6 H 0.627(3) 0.046(2) 0.542(3) 0.031(7) Uiso 1.0 2 d 0
H7 H 0.412(3) 0.217(3) 0.525(3) 0.038(8) Uiso 1.0 2 d 0
H8 H 0.453(3) 0.144(3) 0.447(3) 0.049(9) Uiso 1.0 2 d 0
H9 H 0.494(4) 0.380(3) 0.419(3) 0.045(8) Uiso 1.0 2 d 0
H10 H 0.660(3) 0.392(3) 0.366(3) 0.036(7) Uiso 1.0 2 d 0
H11 H 0.580(3) 0.410(3) 0.530(2) 0.028(7) Uiso 1.0 2 d 0
H12 H 0.526(4) 0.298(3) 0.590(3) 0.047(8) Uiso 1.0 2 d 0
H13 H 0.684(3) 0.327(3) 0.690(3) 0.039(8) Uiso 1.0 2 d 0
H14 H 0.848(3) 0.296(3) 0.642(3) 0.041(8) Uiso 1.0 2 d 0
H15 H 0.853(3) 0.462(3) 0.417(3) 0.052(9) Uiso 1.0 2 d 0
H16 H 0.893(3) 0.648(3) 0.351(3) 0.038(8) Uiso 1.0 2 d 0
H17 H 0.896(3) 0.809(3) 0.386(3) 0.046(8) Uiso 1.0 2 d 0
H18 H 0.783(3) 0.795(3) 0.701(3) 0.041(8) Uiso 1.0 2 d 0
H19 H 0.745(4) 0.621(3) 0.755(3) 0.053(9) Uiso 1.0 2 d 0
H20 H 0.982(4) 0.959(3) 0.360(3) 0.048(9) Uiso 1.0 2 d 0
H21 H 0.822(4) 0.985(3) 0.374(3) 0.050(9) Uiso 1.0 2 d 0
H22 H 0.903(4) 1.056(3) 0.410(3) 0.055(9) Uiso 1.0 2 d 0
H23 H 0.507(3) 0.038(3) 0.822(3) 0.040(8) Uiso 1.0 2 d 0
H24 H 0.501(3) -0.048(3) 0.770(3) 0.046(9) Uiso 1.0 2 d 0
H25 H 0.336(3) 0.200(3) 0.787(3) 0.042(8) Uiso 1.0 2 d 0
H26 H 0.092(4) 0.236(3) 0.843(3) 0.051(9) Uiso 1.0 2 d 0
H27 H -0.149(4) 0.171(3) 0.899(3) 0.052(9) Uiso 1.0 2 d 0
H28 H -0.186(4) -0.126(3) 0.912(3) 0.065(10) Uiso 1.0 2 d 0
H29 H 0.063(4) -0.143(4) 0.859(4) 0.074(12) Uiso 1.0 2 d 0
H30 H -0.353(4) 0.146(4) 1.015(4) 0.079(13) Uiso 1.0 2 d 0
H31 H -0.362(5) 0.193(4) 0.890(4) 0.095(14) Uiso 1.0 2 d 0
H32 H -0.490(5) 0.122(4) 0.987(4) 0.083(13) Uiso 1.0 2 d 0
H33 H 0.603(4) 0.187(3) 0.293(3) 0.050(9) Uiso 1.0 2 d 0
H34 H 0.529(3) 0.303(3) 0.271(3) 0.043(8) Uiso 1.0 2 d 0
H35 H 0.858(3) 0.272(3) 0.323(3) 0.050(9) Uiso 1.0 2 d 0
H36 H 1.074(4) 0.319(3) 0.185(3) 0.052(9) Uiso 1.0 2 d 0
H37 H 1.196(4) 0.373(3) -0.011(3) 0.051(10) Uiso 1.0 2 d 0
H38 H 0.981(4) 0.457(3) -0.230(3) 0.065(11) Uiso 1.0 2 d 0
H39 H 0.767(4) 0.411(3) -0.088(3) 0.067(11) Uiso 1.0 2 d 0
H40 H 1.362(4) 0.473(3) -0.167(3) 0.071(11) Uiso 1.0 2 d 0
H41 H 1.421(4) 0.438(3) -0.269(4) 0.068(11) Uiso 1.0 2 d 0
H42 H 1.370(4) 0.342(3) -0.149(3) 0.067(11) Uiso 1.0 2 d 0

loop_
_atom_site_aniso_label
_atom_site_aniso_U_11
_atom_site_aniso_U_22
_atom_site_aniso_U_33
_atom_site_aniso_U_12
_atom_site_aniso_U_13
_atom_site_aniso_U_23
O1 0.0488(11) 0.0353(10) 0.0389(10) -0.0041(8) -0.0152(8) -0.0135(8)
O2 0.0343(12) 0.0934(19) 0.0437(12) -0.0168(12) -0.0087(9) 0.0001(12)
O3 0.111(3) 0.0421(12) 0.0313(11) -0.0106(13) 0.0074(12) -0.0095(9)
O4 0.351(12) 0.331(12) 0.178(7) 0.067(9) -0.168(8) -0.117(8)
N1 0.0309(11) 0.0315(11) 0.0339(11) -0.0037(8) -0.0089(8) -0.0114(9)
N2 0.0300(11) 0.0381(11) 0.0330(11) -0.0102(9) -0.0059(9) -0.0057(9)
N3 0.0368(12) 0.0423(12) 0.0366(12) -0.0050(10) -0.0125(9) -0.0134(10)
N4 0.0351(12) 0.0353(11) 0.0311(10) -0.0050(9) -0.0101(9) -0.0097(9)
N5 0.0374(12) 0.0338(11) 0.0313(11) -0.0105(9) -0.0049(9) -0.0075(9)
N6 0.0651(16) 0.0411(13) 0.0346(12) 0.0048(12) -0.0221(11) -0.0126(10)
C1 0.0305(14) 0.0342(13) 0.0333(13) -0.0060(10) -0.0068(10) -0.0109(10)
C2 0.0297(13) 0.0348(13) 0.0385(14) -0.0052(11) -0.0094(10) -0.0084(11)
C3 0.0343(14) 0.0372(14) 0.0415(14) -0.0077(11) -0.0079(11) -0.0140(11)
C4 0.0325(14) 0.0462(15) 0.0451(15) -0.0050(12) -0.0123(11) -0.0185(12)
C5 0.0383(15) 0.0382(14) 0.0381(14) -0.0026(12) -0.0134(11) -0.0107(11)
C6 0.0305(13) 0.0336(13) 0.0374(13) -0.0021(10) -0.0072(10) -0.0135(11)
C7 0.0373(14) 0.0378(14) 0.0303(12) -0.0068(11) -0.0096(11) -0.0099(10)
C8 0.0306(13) 0.0370(13) 0.0309(12) -0.0069(10) -0.0078(10) -0.0101(10)
C9 0.0425(15) 0.0389(14) 0.0300(12) -0.0089(11) -0.0072(11) -0.0129(11)
C10 0.0403(15) 0.0402(14) 0.0297(13) -0.0096(11) -0.0051(10) -0.0111(11)
C11 0.0288(13) 0.0365(13) 0.0317(12) -0.0059(10) -0.0075(10) -0.0099(10)
C12 0.0320(13) 0.0346(13) 0.0370(13) -0.0028(10) -0.0130(10) -0.0125(10)
C13 0.0492(16) 0.0406(14) 0.0355(14) -0.0013(12) -0.0168(12) -0.0165(11)
C14 0.0474(16) 0.0413(14) 0.0292(13) -0.0059(12) -0.0123(11) -0.0115(11)
C15 0.0337(13) 0.0357(13) 0.0310(12) -0.0055(10) -0.0108(10) -0.0108(10)
C16 0.0266(12) 0.0386(13) 0.0312(12) -0.0032(10) -0.0078(9) -0.0124(10)
C17 0.0453(17) 0.0364(14) 0.0395(14) -0.0033(12) -0.0137(12) -0.0103(11)
C18 0.0362(15) 0.0384(14) 0.0385(14) -0.0088(12) -0.0068(11) -0.0037(11)
C19 0.0326(13) 0.0364(13) 0.0286(12) -0.0090(11) -0.0042(10) -0.0058(10)
C20 0.0399(15) 0.0348(13) 0.0396(14) -0.0138(12) -0.0050(11) -0.0113(11)
C21 0.0464(16) 0.0318(13) 0.0383(14) -0.0053(12) -0.0076(11) -0.0122(11)
C22 0.0387(15) 0.0500(17) 0.0319(13) -0.0018(13) -0.0090(11) -0.0076(12)
C23 0.0333(14) 0.0623(18) 0.0296(13) -0.0128(13) -0.0083(11) -0.0021(12)
C24 0.0457(17) 0.0599(18) 0.0357(14) -0.0242(14) -0.0085(12) -0.0092(13)
C25 0.0487(17) 0.0416(15) 0.0372(14) -0.0179(13) -0.0083(12) -0.0115(12)
C26 0.0354(14) 0.0362(13) 0.0261(11) -0.0112(10) -0.0058(10) -0.0071(10)
C27 0.0365(14) 0.0370(13) 0.0259(12) -0.0065(11) -0.0073(10) -0.0073(10)
C28 0.0377(19) 0.090(3) 0.052(2) 0.0011(19) -0.0047(15) 0.006(2)
C29 0.0495(18) 0.0525(17) 0.0412(15) -0.0039(14) -0.0198(13) -0.0162(13)
C30 0.0535(17) 0.0361(13) 0.0346(13) 0.0006(12) -0.0179(12) -0.0126(11)
C31 0.0527(17) 0.0372(13) 0.0289(12) -0.0070(12) -0.0124(11) -0.0100(10)
C32 0.0542(17) 0.0338(13) 0.0332(13) -0.0080(12) -0.0115(12) -0.0102(11)
C33 0.079(3) 0.0278(13) 0.0335(14) -0.0084(14) -0.0059(14) -0.0097(11)
C34 0.099(3) 0.0289(14) 0.0301(14) -0.0050(15) -0.0017(15) -0.0106(11)
C35 0.108(3) 0.0347(15) 0.0286(14) 0.0056(16) -0.0183(16) -0.0093(12)
C36 0.090(3) 0.0399(16) 0.0356(15) 0.0124(16) -0.0253(16) -0.0151(12)
C37 0.074(2) 0.0303(13) 0.0314(13) 0.0034(13) -0.0167(13) -0.0108(11)
C38 0.0644(18) 0.0254(12) 0.0306(13) -0.0046(12) -0.0101(12) -0.0086(10)
C39 0.103(4) 0.046(2) 0.0436(19) -0.005(2) 0.013(2) -0.0119(16)
C40 0.176(8) 0.214(11) 0.135(7) -0.020(8) 0.065(6) -0.070(7)

loop_
_atom_type_symbol
_atom_type_description
_atom_type_scat_dispersion_real
_atom_type_scat_dispersion_imag
_atom_type_scat_source
C C 0.0033 0.0016
;
International Tables for Crystallography
(1992, Vol. C, Tables 4.2.6.8 and 6.1.1.4)
;
H H 0.0000 0.0000
;
International Tables for Crystallography
(1992, Vol. C, Table 6.1.1.4)
;
N N 0.0061 0.0033
;
International Tables for Crystallography
(1992, Vol. C, Tables 4.2.6.8 and 6.1.1.4)
;
O O 0.0106 0.0060
;
International Tables for Crystallography
(1992, Vol. C, Tables 4.2.6.8 and 6.1.1.4)
;

loop_
_geom_angle_atom_site_label_1
_geom_angle_atom_site_label_2
_geom_angle_atom_site_label_3
_geom_angle
_geom_angle_publ_flag
_geom_angle_site_symmetry_3
C12 O1 C17 117.2(3) yes .
C23 O2 C28 116.5(3) yes .
C34 O3 C39 117.0(3) yes .
C1 N1 C6 116.1(3) yes .
C1 N1 C7 114.0(2) yes .
C6 N1 C7 111.4(3) yes .
C2 N2 C3 113.5(2) yes .
C2 N2 C18 110.0(3) yes .
C3 N2 C18 110.7(3) yes .
C4 N3 C5 112.3(2) yes .
C4 N3 C29 112.2(3) yes .
C5 N3 C29 110.2(2) yes .
C8 N4 C15 118.0(2) yes .
C19 N5 C26 117.4(3) yes .
C30 N6 C37 118.8(3) yes .
N1 C1 C2 118.7(2) yes .
N2 C2 C1 114.1(3) yes .
N2 C3 C4 116.3(3) yes .
N3 C4 C3 116.6(3) yes .
N3 C5 C6 114.6(2) yes .
N1 C6 C5 113.4(3) yes .
N1 C7 C8 112.3(2) yes .
N4 C8 C7 116.8(2) yes .
N4 C8 C9 122.9(3) yes .
C7 C8 C9 120.3(3) yes .
C8 C9 C10 119.1(3) yes .
C9 C10 C16 120.4(3) yes .
C12 C11 C16 119.3(3) yes .
O1 C12 C11 125.2(2) yes .
O1 C12 C13 114.6(3) yes .
C11 C12 C13 120.2(3) yes .
C12 C13 C14 121.1(3) yes .
C13 C14 C15 120.7(3) yes .
N4 C15 C14 118.8(2) yes .
N4 C15 C16 123.1(3) yes .
C14 C15 C16 118.1(3) yes .
C10 C16 C11 122.8(3) yes .
C10 C16 C15 116.6(3) yes .
C11 C16 C15 120.6(3) yes .
N2 C18 C19 111.4(2) yes .
N5 C19 C18 118.1(3) yes .
N5 C19 C20 123.0(3) yes .
C18 C19 C20 118.9(3) yes .
C19 C20 C21 119.8(3) yes .
C20 C21 C27 119.6(3) yes .
C23 C22 C27 119.7(3) yes .
O2 C23 C22 125.1(3) yes .
O2 C23 C24 114.6(3) yes .
C22 C23 C24 120.2(3) yes .
C23 C24 C25 120.8(4) yes .
C24 C25 C26 120.5(3) yes .
N5 C26 C25 118.2(3) yes .
N5 C26 C27 123.4(3) yes .
C25 C26 C27 118.4(3) yes .
C21 C27 C22 122.8(3) yes .
C21 C27 C26 116.8(3) yes .
C22 C27 C26 120.4(3) yes .
N3 C29 C30 114.3(3) yes .
N6 C30 C29 114.9(3) yes .
N6 C30 C31 122.5(3) yes .
C29 C30 C31 122.4(3) yes .
C30 C31 C32 119.5(3) yes .
C31 C32 C38 119.6(4) yes .
C34 C33 C38 119.0(4) yes .
O3 C34 C33 124.1(4) yes .
O3 C34 C35 115.1(3) yes .
C33 C34 C35 120.8(3) yes .
C34 C35 C36 121.1(4) yes .
C35 C36 C37 120.3(4) yes .
N6 C37 C36 119.5(4) yes .
N6 C37 C38 122.3(3) yes .
C36 C37 C38 118.2(3) yes .
C32 C38 C33 122.4(4) yes .
C32 C38 C37 117.2(3) yes .
C33 C38 C37 120.5(3) yes .
O4 C40 C40 129.2(9) yes 2_665
N1 C1 H1 109.7(14) no .
N1 C1 H2 105.0(17) no .
C2 C1 H1 107.9(14) no .
C2 C1 H2 109.2(13) no .
H1 C1 H2 106(3) no .
N2 C2 H3 104.2(16) no .
N2 C2 H4 109(2) no .
C1 C2 H3 109.2(16) no .
C1 C2 H4 107.2(15) no .
H3 C2 H4 114(3) no .
N2 C3 H5 108(2) no .
N2 C3 H6 110(2) no .
C4 C3 H5 105.5(18) no .
C4 C3 H6 108.9(14) no .
H5 C3 H6 108(3) no .
N3 C4 H7 108.9(15) no .
N3 C4 H8 108.3(16) no .
C3 C4 H7 107.5(15) no .
C3 C4 H8 107.6(17) no .
H7 C4 H8 108(3) no .
N3 C5 H9 111(3) no .
N3 C5 H10 110.1(19) no .
C6 C5 H9 106(2) no .
C6 C5 H10 107(3) no .
H9 C5 H10 108(3) no .
N1 C6 H11 108.7(18) no .
N1 C6 H12 112(2) no .
C5 C6 H11 104.0(18) no .
C5 C6 H12 111(3) no .
H11 C6 H12 107(3) no .
N1 C7 H13 114(3) no .
N1 C7 H14 107(3) no .
C8 C7 H13 105.9(18) no .
C8 C7 H14 108.0(18) no .
H13 C7 H14 110(3) no .
C8 C9 H15 118.3(16) no .
C10 C9 H15 122.6(16) no .
C9 C10 H16 122(2) no .
C16 C10 H16 118(2) no .
C12 C11 H17 122(3) no .
C16 C11 H17 119(3) no .
C12 C13 H18 116.5(15) no .
C14 C13 H18 122.4(15) no .
C13 C14 H19 119(3) no .
C15 C14 H19 120(3) no .
O1 C17 H20 113.9(17) no .
O1 C17 H21 112.3(15) no .
O1 C17 H22 104.4(19) no .
H20 C17 H21 102(3) no .
H20 C17 H22 114(3) no .
H21 C17 H22 110(3) no .
N2 C18 H23 107.2(17) no .
N2 C18 H24 112.0(15) no .
C19 C18 H23 106.3(17) no .
C19 C18 H24 109.5(17) no .
H23 C18 H24 110(3) no .
C19 C20 H25 117.0(18) no .
C21 C20 H25 123.2(19) no .
C20 C21 H26 123(2) no .
C27 C21 H26 117(2) no .
C23 C22 H27 116(3) no .
C27 C22 H27 124(3) no .
C23 C24 H28 119.3(19) no .
C25 C24 H28 119.9(19) no .
C24 C25 H29 124(3) no .
C26 C25 H29 115(3) no .
O2 C28 H30 111(2) no .
O2 C28 H31 111(3) no .
O2 C28 H32 110(3) no .
H30 C28 H31 103(4) no .
H30 C28 H32 109(4) no .
H31 C28 H32 113(4) no .
N3 C29 H33 107.8(19) no .
N3 C29 H34 115.6(19) no .
C30 C29 H33 105.0(16) no .
C30 C29 H34 108.1(15) no .
H33 C29 H34 105(3) no .
C30 C31 H35 119.4(19) no .
C32 C31 H35 121.1(19) no .
C31 C32 H36 121.9(17) no .
C38 C32 H36 118.4(18) no .
C34 C33 H37 122(2) no .
C38 C33 H37 118.7(19) no .
C34 C35 H38 117(2) no .
C36 C35 H38 122(2) no .
C35 C36 H39 124(2) no .
C37 C36 H39 116(2) no .
O3 C39 H40 111(3) no .
O3 C39 H41 107(3) no .
O3 C39 H42 113(3) no .
H40 C39 H41 105(4) no .
H40 C39 H42 110(4) no .
H41 C39 H42 111(3) no .

loop_
_geom_bond_atom_site_label_1
_geom_bond_atom_site_label_2
_geom_bond_distance
_geom_bond_publ_flag
_geom_bond_site_symmetry_2
O1 C12 1.371(4) yes .
O1 C17 1.428(3) yes .
O2 C23 1.372(4) yes .
O2 C28 1.429(6) yes .
O3 C34 1.372(4) yes .
O3 C39 1.425(7) yes .
O4 C40 1.639(17) yes .
N1 C1 1.462(4) yes .
N1 C6 1.465(4) yes .
N1 C7 1.455(5) yes .
N2 C2 1.470(4) yes .
N2 C3 1.470(5) yes .
N2 C18 1.467(3) yes .
N3 C4 1.469(4) yes .
N3 C5 1.468(5) yes .
N3 C29 1.462(5) yes .
N4 C8 1.320(4) yes .
N4 C15 1.369(4) yes .
N5 C19 1.320(4) yes .
N5 C26 1.375(4) yes .
N6 C30 1.323(4) yes .
N6 C37 1.369(4) yes .
C1 C2 1.527(3) yes .
C3 C4 1.533(4) yes .
C5 C6 1.523(5) yes .
C7 C8 1.517(4) yes .
C8 C9 1.417(4) yes .
C9 C10 1.360(4) yes .
C10 C16 1.407(5) yes .
C11 C12 1.372(5) yes .
C11 C16 1.419(4) yes .
C12 C13 1.412(4) yes .
C13 C14 1.361(5) yes .
C14 C15 1.416(5) yes .
C15 C16 1.416(3) yes .
C18 C19 1.504(4) yes .
C19 C20 1.412(4) yes .
C20 C21 1.358(4) yes .
C21 C27 1.412(5) yes .
C22 C23 1.368(5) yes .
C22 C27 1.416(4) yes .
C23 C24 1.411(5) yes .
C24 C25 1.365(5) yes .
C25 C26 1.414(5) yes .
C26 C27 1.410(4) yes .
C29 C30 1.516(4) yes .
C30 C31 1.404(5) yes .
C31 C32 1.367(4) yes .
C32 C38 1.419(4) yes .
C33 C34 1.367(5) yes .
C33 C38 1.425(4) yes .
C34 C35 1.404(7) yes .
C35 C36 1.353(5) yes .
C36 C37 1.428(5) yes .
C37 C38 1.406(6) yes .
C40 C40 1.735(13) yes 2_665
C1 H1 1.00(4) no .
C1 H2 1.01(3) no .
C2 H3 1.03(4) no .
C2 H4 1.01(4) no .
C3 H5 0.97(3) no .
C3 H6 1.03(3) no .
C4 H7 1.07(3) no .
C4 H8 1.01(5) no .
C5 H9 1.00(4) no .
C5 H10 1.02(3) no .
C6 H11 0.97(3) no .
C6 H12 0.96(3) no .
C7 H13 0.99(3) no .
C7 H14 1.03(3) no .
C9 H15 1.03(4) no .
C10 H16 1.00(3) no .
C11 H17 1.01(3) no .
C13 H18 0.98(4) no .
C14 H19 0.87(4) no .
C17 H20 1.02(3) no .
C17 H21 1.02(4) no .
C17 H22 1.01(4) no .
C18 H23 0.93(4) no .
C18 H24 1.06(4) no .
C20 H25 0.93(4) no .
C21 H26 0.96(4) no .
C22 H27 0.96(4) no .
C24 H28 1.07(5) no .
C25 H29 0.92(5) no .
C28 H30 1.07(6) no .
C28 H31 1.03(4) no .
C28 H32 0.98(5) no .
C29 H33 1.02(4) no .
C29 H34 1.03(3) no .
C31 H35 1.00(4) no .
C32 H36 1.01(4) no .
C33 H37 0.94(4) no .
C35 H38 0.98(4) no .
C36 H39 1.02(5) no .
C39 H40 1.03(6) no .
C39 H41 0.97(4) no .
C39 H42 1.08(4) no .

loop_
_geom_contact_atom_site_label_1
_geom_contact_atom_site_label_2
_geom_contact_distance
_geom_contact_publ_flag
_geom_contact_site_symmetry_2
N1 N2 3.182(3) no .
N1 N3 3.080(4) no .
N1 C9 2.834(4) no .
N2 N3 3.297(3) no .
N2 N5 3.479(3) no .
N2 C6 3.098(4) no .
N2 C20 2.999(4) no .
N3 C1 3.012(4) no .
N3 C31 2.900(4) no .
N4 C10 2.795(3) no .
N5 C21 2.806(4) no .
N6 C32 2.790(5) no .
C1 C3 3.008(5) no .
C1 C4 3.442(5) no .
C1 C5 3.138(4) no .
C2 C4 3.473(5) no .
C2 C6 3.179(4) no .
C2 C7 3.146(5) no .
C3 C5 3.490(4) no .
C3 C6 3.507(5) no .
C3 C19 3.068(4) no .
C4 C6 3.015(5) no .
C5 C30 3.062(5) no .
C5 C31 3.285(4) no .
C6 C8 3.061(5) no .
C6 C9 3.305(5) no .
C8 C14 3.595(5) no .
C8 C16 2.761(4) no .
C9 C15 2.731(5) no .
C11 C14 2.805(4) no .
C11 C17 2.820(4) no .
C12 C15 2.812(4) no .
C13 C16 2.778(5) no .
C19 C25 3.588(5) no .
C19 C27 2.757(4) no .
C20 C26 2.721(5) no .
C22 C25 2.799(5) no .
C22 C28 2.802(5) no .
C23 C26 2.805(4) no .
C24 C27 2.779(5) no .
C30 C38 2.759(4) no .
C31 C37 2.738(5) no .
C33 C36 2.804(7) no .
C33 C39 2.789(5) no .
C34 C37 2.800(5) no .
C35 C38 2.777(5) no .
O1 C17 3.558(5) no 2_776
O2 O2 3.578(3) no 2_457
O2 C19 3.394(4) no 2_557
O2 C28 3.590(6) no 2_457
O3 C9 3.459(5) no 2_765
O3 C10 3.569(5) no 2_765
O3 C31 3.564(4) no 2_765
O4 N6 3.238(12) no .
O4 C28 3.367(12) no 1_654
N6 O4 3.238(12) no .
N6 C40 2.937(11) no .
C4 C11 3.524(4) no 2_666
C4 C12 3.574(5) no 2_666
C5 C39 3.553(4) no 2_765
C8 C10 3.539(4) no 2_766
C9 O3 3.459(5) no 2_765
C10 O3 3.569(5) no 2_765
C10 C8 3.539(4) no 2_766
C11 C4 3.524(4) no 2_666
C12 C4 3.574(5) no 2_666
C17 O1 3.558(5) no 2_776
C17 C25 3.436(4) no 2_666
C17 C26 3.471(5) no 2_666
C18 C28 3.509(5) no 2_557
C19 O2 3.394(4) no 2_557
C19 C28 3.600(5) no 2_557
C21 C24 3.460(5) no 2_557
C21 C34 3.543(5) no 1_456
C22 C26 3.451(4) no 2_557
C24 C21 3.460(5) no 2_557
C25 C17 3.436(4) no 2_666
C25 C32 3.570(5) no 2_656
C25 C38 3.566(4) no 2_656
C26 C17 3.471(5) no 2_666
C26 C22 3.451(4) no 2_557
C28 O2 3.590(6) no 2_457
C28 O4 3.367(12) no 1_456
C28 C18 3.509(5) no 2_557
C28 C19 3.600(5) no 2_557
C31 O3 3.564(4) no 2_765
C32 C25 3.570(5) no 2_656
C32 C34 3.449(4) no 2_765
C32 C35 3.443(5) no 2_765
C33 C37 3.509(5) no 2_765
C33 C38 3.461(4) no 2_765
C34 C21 3.543(5) no 1_654
C34 C32 3.449(4) no 2_765
C34 C38 3.549(5) no 2_765
C35 C32 3.443(5) no 2_765
C37 C33 3.509(5) no 2_765
C38 C25 3.566(4) no 2_656
C38 C33 3.461(4) no 2_765
C38 C34 3.549(5) no 2_765
C39 C5 3.553(4) no 2_765
C40 N6 2.937(11) no .
O1 H17 2.71(4) no .
O1 H18 2.45(3) no .
O2 H27 2.59(4) no .
O2 H28 2.52(4) no .
O3 H37 2.66(4) no .
O3 H38 2.47(4) no .
N1 H3 2.74(3) no .
N1 H4 3.38(3) no .
N1 H9 3.32(4) no .
N1 H10 2.66(4) no .
N1 H15 2.47(3) no .
N1 H35 3.12(4) no .
N2 H1 2.70(3) no .
N2 H2 3.36(3) no .
N2 H7 2.66(3) no .
N2 H8 3.35(4) no .
N2 H12 2.48(3) no .
N2 H25 2.78(3) no .
N3 H1 2.33(3) no .
N3 H5 3.30(3) no .
N3 H6 2.69(3) no .
N3 H11 3.28(4) no .
N3 H12 2.76(4) no .
N3 H35 2.55(3) no .
N4 H11 3.53(4) no .
N4 H13 2.47(4) no .
N4 H14 2.83(4) no .
N4 H15 3.30(4) no .
N4 H19 2.55(5) no .
N5 H5 3.00(3) no .
N5 H23 2.98(4) no .
N5 H24 2.49(3) no .
N5 H25 3.21(4) no .
N5 H29 2.49(5) no .
N6 H33 2.70(3) no .
N6 H34 2.49(3) no .
N6 H35 3.27(4) no .
N6 H39 2.56(4) no .
C1 H6 2.84(4) no .
C1 H10 3.43(3) no .
C1 H11 3.29(3) no .
C1 H12 2.70(3) no .
C1 H13 2.91(4) no .
C1 H14 2.47(4) no .
C1 H35 2.96(4) no .
C2 H5 3.18(4) no .
C2 H6 2.47(4) no .
C2 H12 2.90(3) no .
C2 H13 3.16(4) no .
C2 H14 3.13(4) no .
C2 H23 2.42(3) no .
C2 H24 2.83(3) no .
C3 H1 2.66(3) no .
C3 H3 3.29(4) no .
C3 H4 2.67(4) no .
C3 H12 3.06(4) no .
C3 H23 3.19(4) no .
C3 H24 2.58(3) no .
C3 H33 3.54(4) no .
C4 H1 2.92(3) no .
C4 H9 2.65(3) no .
C4 H10 3.32(3) no .
C4 H12 2.75(5) no .
C4 H33 2.52(4) no .
C4 H34 2.82(3) no .
C5 H1 2.84(3) no .
C5 H7 2.41(3) no .
C5 H8 3.16(4) no .
C5 H15 3.37(4) no .
C5 H33 3.27(5) no .
C5 H34 2.66(4) no .
C5 H35 2.89(3) no .
C6 H1 2.71(3) no .
C6 H2 3.29(3) no .
C6 H3 3.40(3) no .
C6 H7 2.78(4) no .
C6 H13 2.58(4) no .
C6 H14 3.27(4) no .
C6 H15 3.01(3) no .
C6 H35 3.55(4) no .
C7 H1 3.29(4) no .
C7 H2 2.57(3) no .
C7 H3 2.81(3) no .
C7 H11 2.47(3) no .
C7 H12 2.76(4) no .
C7 H15 2.70(3) no .
C8 H11 2.65(4) no .
C8 H16 3.32(3) no .
C9 H10 3.44(4) no .
C9 H11 2.85(3) no .
C9 H13 3.26(3) no .
C9 H14 3.03(3) no .
C10 H17 2.69(4) no .
C11 H16 2.66(4) no .
C11 H18 3.27(4) no .
C11 H20 2.74(4) no .
C11 H21 2.81(3) no .
C12 H19 3.20(3) no .
C12 H20 2.68(3) no .
C12 H21 2.67(3) no .
C12 H22 3.19(4) no .
C13 H17 3.34(4) no .
C15 H16 3.30(4) no .
C15 H17 3.37(3) no .
C15 H18 3.31(4) no .
C16 H15 3.35(4) no .
C16 H19 3.22(4) no .
C17 H17 2.55(4) no .
C18 H3 2.51(4) no .
C18 H4 2.64(3) no .
C18 H5 2.35(4) no .
C18 H6 2.99(3) no .
C18 H25 2.61(3) no .
C19 H5 2.71(3) no .
C19 H7 3.53(3) no .
C19 H26 3.29(4) no .
C20 H7 3.50(3) no .
C20 H12 3.47(3) no .
C20 H23 2.68(3) no .
C20 H24 3.38(3) no .
C21 H27 2.75(4) no .
C22 H26 2.64(4) no .
C22 H28 3.37(5) no .
C22 H30 2.71(4) no .
C22 H31 2.73(5) no .
C23 H29 3.26(4) no .
C23 H30 2.64(5) no .
C23 H31 2.65(5) no .
C23 H32 3.20(5) no .
C24 H27 3.25(4) no .
C26 H26 3.26(4) no .
C26 H27 3.34(4) no .
C26 H28 3.38(4) no .
C27 H25 3.26(4) no .
C27 H29 3.23(5) no .
C28 H27 2.43(4) no .
C29 H1 3.45(3) no .
C29 H7 3.06(3) no .
C29 H8 2.37(3) no .
C29 H9 2.69(4) no .
C29 H10 2.56(4) no .
C29 H35 2.74(4) no .
C30 H9 3.53(4) no .
C30 H10 2.68(4) no .
C30 H36 3.32(4) no .
C31 H1 3.17(3) no .
C31 H10 2.72(3) no .
C31 H33 3.03(4) no .
C31 H34 3.32(4) no .
C32 H37 2.66(3) no .
C33 H36 2.68(4) no .
C33 H38 3.27(5) no .
C33 H40 2.82(4) no .
C33 H42 2.75(4) no .
C34 H39 3.35(4) no .
C34 H40 2.71(5) no .
C34 H41 3.18(4) no .
C34 H42 2.69(4) no .
C35 H37 3.27(4) no .
C37 H36 3.32(4) no .
C37 H37 3.29(4) no .
C37 H38 3.31(4) no .
C38 H35 3.32(4) no .
C38 H39 3.33(5) no .
C39 H37 2.51(3) no .
H1 H3 2.90(5) no .
H1 H4 2.35(4) no .
H1 H6 2.30(4) no .
H1 H7 3.55(4) no .
H1 H10 3.11(4) no .
H1 H11 3.59(4) no .
H1 H12 2.99(4) no .
H1 H14 3.38(6) no .
H1 H35 2.25(4) no .
H2 H3 2.47(4) no .
H2 H4 2.32(4) no .
H2 H6 3.53(5) no .
H2 H13 3.20(5) no .
H2 H14 2.21(5) no .
H2 H35 3.11(5) no .
H3 H6 3.45(6) no .
H3 H12 3.05(5) no .
H3 H13 2.59(5) no .
H3 H14 2.73(5) no .
H3 H23 2.15(4) no .
H3 H24 3.11(5) no .
H3 H25 3.48(4) no .
H4 H5 3.26(5) no .
H4 H6 2.34(6) no .
H4 H23 2.71(4) no .
H4 H24 2.67(4) no .
H5 H7 2.43(4) no .
H5 H8 2.19(4) no .
H5 H23 3.25(6) no .
H5 H24 2.30(5) no .
H6 H7 2.95(4) no .
H6 H8 2.48(5) no .
H6 H24 2.89(4) no .
H6 H33 3.36(5) no .
H7 H9 2.30(4) no .
H7 H10 3.42(4) no .
H7 H11 3.44(5) no .
H7 H12 2.31(6) no .
H7 H25 3.41(5) no .
H7 H33 3.34(5) no .
H7 H34 3.18(4) no .
H8 H9 3.22(5) no .
H8 H33 2.14(4) no .
H8 H34 2.62(4) no .
H9 H11 2.21(6) no .
H9 H12 2.35(5) no .
H9 H33 3.55(6) no .
H9 H34 2.56(6) no .
H10 H11 2.27(5) no .
H10 H12 2.87(4) no .
H10 H15 2.73(6) no .
H10 H33 3.53(6) no .
H10 H34 2.83(6) no .
H10 H35 2.46(4) no .
H11 H13 2.58(5) no .
H11 H14 3.46(5) no .
H11 H15 2.80(4) no .
H12 H13 2.61(6) no .
H12 H14 3.59(5) no .
H12 H25 2.80(4) no .
H13 H15 3.55(4) no .
H14 H15 3.12(4) no .
H15 H16 2.44(5) no .
H15 H35 3.33(6) no .
H16 H17 2.47(6) no .
H17 H20 2.24(5) no .
H17 H21 2.39(5) no .
H17 H22 3.56(6) no .
H18 H19 2.31(5) no .
H23 H25 2.60(4) no .
H25 H26 2.39(4) no .
H26 H27 2.55(5) no .
H27 H30 2.18(5) no .
H27 H31 2.19(6) no .
H27 H32 3.40(6) no .
H28 H29 2.42(5) no .
H33 H35 3.23(6) no .
H35 H36 2.42(4) no .
H36 H37 2.49(5) no .
H37 H40 2.39(5) no .
H37 H41 3.48(5) no .
H37 H42 2.29(5) no .
H38 H39 2.43(5) no .
O1 H1 3.47(3) no 1_565
O1 H2 2.89(3) no 2_766
O1 H4 2.94(4) no 1_565
O1 H6 2.77(3) no 1_565
O1 H8 3.34(4) no 2_666
O1 H22 2.99(4) no 2_776
O2 H3 2.76(4) no 1_455
O2 H23 2.76(4) no 1_455
O2 H23 3.10(3) no 2_557
O2 H32 2.81(5) no 2_457
O3 H10 2.65(3) no 2_765
O3 H15 2.87(4) no 2_765
O3 H16 3.08(4) no 2_765
O3 H25 3.28(4) no 1_654
O3 H26 2.98(4) no 1_654
O4 H18 3.57(3) no 2_666
O4 H19 3.12(4) no 2_666
O4 H30 2.95(5) no 1_654
O4 H31 3.32(6) no 1_654
O4 H32 3.19(6) no 1_654
O4 H34 3.22(4) no .
O4 H37 3.07(4) no 1_455
O4 H39 3.20(4) no .
O4 H40 3.37(4) no 1_455
O4 H42 3.19(5) no 1_455
N4 H9 3.14(4) no 2_666
N4 H38 3.03(5) no 1_556
N4 H39 3.41(4) no 1_556
N4 H41 3.51(4) no 1_456
N5 H21 2.81(4) no 2_666
N5 H30 2.79(5) no 2_557
N5 H33 3.13(4) no 2_656
N6 H29 3.04(4) no 2_656
N6 H40 2.95(5) no 2_765
C1 H20 3.19(4) no 2_766
C1 H22 3.18(4) no 1_545
C2 H20 3.25(4) no 2_766
C3 H5 3.42(4) no 2_656
C3 H8 3.22(4) no 2_656
C4 H5 3.43(4) no 2_656
C5 H40 3.47(4) no 2_765
C5 H41 2.99(4) no 2_765
C6 H11 3.59(3) no 2_666
C6 H41 3.42(5) no 1_456
C7 H31 3.43(5) no 1_655
C7 H41 3.59(4) no 1_456
C8 H9 3.39(3) no 2_666
C9 H38 3.13(4) no 2_765
C10 H7 3.44(3) no 2_666
C10 H9 3.58(3) no 2_666
C10 H14 3.18(4) no 2_766
C10 H26 3.52(3) no 2_666
C10 H38 3.11(5) no 2_765
C11 H2 2.73(4) no 2_766
C11 H7 2.78(3) no 2_666
C11 H8 3.29(3) no 2_666
C11 H14 3.00(3) no 2_766
C12 H2 2.77(3) no 2_766
C12 H6 3.58(3) no 1_565
C12 H7 3.20(4) no 2_666
C12 H8 2.97(4) no 2_666
C13 H8 3.17(4) no 2_666
C13 H34 3.31(4) no 2_666
C13 H36 2.79(4) no 2_766
C14 H34 2.94(3) no 2_666
C14 H36 2.90(5) no 2_766
C14 H38 3.28(4) no 1_556
C15 H7 3.42(3) no 2_666
C15 H9 3.08(4) no 2_666
C15 H15 3.50(3) no 2_766
C15 H34 3.47(3) no 2_666
C15 H38 3.27(4) no 1_556
C16 H2 3.60(4) no 2_766
C16 H7 2.90(3) no 2_666
C16 H9 3.33(4) no 2_666
C16 H14 3.18(3) no 2_766
C17 H1 3.26(3) no 1_565
C17 H2 3.04(3) no 2_766
C17 H4 3.50(3) no 2_766
C17 H6 3.00(3) no 1_565
C17 H29 3.49(4) no 2_666
C18 H30 3.12(4) no 2_557
C18 H32 3.30(5) no 2_557
C19 H21 3.43(5) no 2_666
C19 H30 3.07(4) no 2_557
C20 H16 3.40(3) no 2_666
C20 H17 3.45(4) no 2_666
C20 H42 3.32(5) no 1_456
C21 H16 2.89(3) no 2_666
C21 H17 3.09(4) no 2_666
C21 H28 3.58(5) no 2_557
C22 H3 3.51(4) no 1_455
C22 H14 3.58(3) no 1_455
C22 H17 3.57(3) no 2_666
C23 H3 3.01(4) no 1_455
C24 H20 3.26(3) no 2_666
C24 H26 3.60(4) no 2_557
C25 H20 3.00(4) no 2_666
C25 H21 3.11(3) no 2_666
C25 H22 3.58(4) no 2_666
C26 H17 3.35(3) no 2_666
C26 H20 3.11(4) no 2_666
C26 H21 2.84(4) no 2_666
C26 H27 3.59(4) no 2_557
C26 H30 3.59(5) no 2_557
C27 H17 3.03(4) no 2_666
C27 H20 3.46(5) no 2_666
C27 H21 3.56(4) no 2_666
C28 H3 3.07(4) no 1_455
C28 H23 3.14(5) no 1_455
C28 H23 3.07(3) no 2_557
C28 H24 3.37(3) no 2_557
C29 H40 3.49(4) no 2_765
C30 H29 2.95(5) no 2_656
C30 H40 3.04(4) no 2_765
C31 H22 3.31(3) no 1_545
C31 H29 2.87(5) no 2_656
C32 H18 3.33(4) no 2_766
C32 H19 3.57(5) no 2_766
C32 H28 3.46(4) no 2_656
C32 H29 2.81(5) no 2_656
C32 H38 3.54(5) no 2_765
C33 H26 3.25(5) no 1_654
C33 H28 3.39(4) no 2_656
C34 H16 3.48(4) no 2_765
C34 H26 2.67(4) no 1_654
C35 H15 3.38(3) no 2_765
C35 H16 3.11(4) no 2_765
C35 H19 3.45(4) no 1_554
C35 H26 2.71(4) no 1_654
C35 H36 3.35(4) no 2_765
C36 H19 3.39(4) no 1_554
C36 H26 3.26(4) no 1_654
C36 H27 3.37(5) no 1_654
C37 H29 2.96(4) no 2_656
C37 H37 3.49(4) no 2_765
C37 H40 3.52(5) no 2_765
C38 H28 3.47(4) no 2_656
C38 H29 2.83(5) no 2_656
C39 H9 3.40(3) no 2_765
C39 H10 2.78(3) no 2_765
C39 H13 3.51(3) no 1_654
C39 H25 3.16(4) no 1_654
C40 H19 2.95(3) no 2_666
C40 H34 3.05(4) no .
C40 H39 2.92(4) no .
C40 H39 3.11(4) no 2_665
C40 H40 3.56(5) no 1_455
C40 H40 3.14(6) no 2_765
H1 O1 3.47(3) no 1_545
H1 C17 3.26(3) no 1_545
H1 H20 3.58(5) no 2_766
H1 H21 3.55(5) no 1_545
H1 H22 2.42(5) no 1_545
H2 O1 2.89(3) no 2_766
H2 C11 2.73(4) no 2_766
H2 C12 2.77(3) no 2_766
H2 C16 3.60(4) no 2_766
H2 C17 3.04(3) no 2_766
H2 H17 2.73(5) no 2_766
H2 H20 2.41(4) no 2_766
H2 H22 3.13(6) no 1_545
H3 O2 2.76(4) no 1_655
H3 C22 3.51(4) no 1_655
H3 C23 3.01(4) no 1_655
H3 C28 3.07(4) no 1_655
H3 H20 3.40(4) no 2_766
H3 H27 3.59(6) no 1_655
H3 H31 2.61(7) no 1_655
H3 H32 3.47(6) no 1_655
H4 O1 2.94(4) no 1_545
H4 C17 3.50(3) no 2_766
H4 H18 3.19(5) no 1_545
H4 H20 2.73(5) no 2_766
H4 H22 3.33(5) no 1_545
H5 C3 3.42(4) no 2_656
H5 C4 3.43(4) no 2_656
H5 H5 3.17(5) no 2_656
H5 H6 3.06(6) no 2_656
H5 H8 2.71(5) no 2_656
H5 H21 2.89(5) no 2_666
H5 H33 2.92(5) no 2_656
H6 O1 2.77(3) no 1_545
H6 C12 3.58(3) no 1_545
H6 C17 3.00(3) no 1_545
H6 H5 3.06(6) no 2_656
H6 H8 2.81(5) no 2_656
H6 H21 2.85(5) no 1_545
H6 H22 2.83(4) no 1_545
H7 C10 3.44(3) no 2_666
H7 C11 2.78(3) no 2_666
H7 C12 3.20(4) no 2_666
H7 C15 3.42(3) no 2_666
H7 C16 2.90(3) no 2_666
H7 H17 3.03(4) no 2_666
H7 H21 3.56(5) no 2_666
H8 O1 3.34(4) no 2_666
H8 C3 3.22(4) no 2_656
H8 C11 3.29(3) no 2_666
H8 C12 2.97(4) no 2_666
H8 C13 3.17(4) no 2_666
H8 H5 2.71(5) no 2_656
H8 H6 2.81(5) no 2_656
H8 H18 3.48(5) no 2_666
H8 H21 3.35(4) no 2_666
H9 N4 3.14(4) no 2_666
H9 C8 3.39(3) no 2_666
H9 C10 3.58(3) no 2_666
H9 C15 3.08(4) no 2_666
H9 C16 3.33(4) no 2_666
H9 C39 3.40(3) no 2_765
H9 H11 3.17(5) no 2_666
H9 H40 3.32(5) no 2_765
H9 H41 2.67(5) no 2_765
H10 O3 2.65(3) no 2_765
H10 C39 2.78(3) no 2_765
H10 H40 2.77(5) no 2_765
H10 H41 2.41(5) no 2_765
H11 C6 3.59(3) no 2_666
H11 H9 3.17(5) no 2_666
H11 H11 2.76(4) no 2_666
H11 H41 2.89(5) no 1_456
H11 H41 3.47(5) no 2_765
H12 H41 3.09(6) no 1_456
H13 C39 3.51(3) no 1_456
H13 H31 2.66(5) no 1_655
H13 H41 2.86(5) no 1_456
H13 H42 3.30(5) no 1_456
H14 C10 3.18(4) no 2_766
H14 C11 3.00(3) no 2_766
H14 C16 3.18(3) no 2_766
H14 C22 3.58(3) no 1_655
H14 H16 2.93(5) no 2_766
H14 H17 2.77(4) no 2_766
H14 H27 3.36(5) no 1_655
H14 H31 3.35(5) no 1_655
H15 O3 2.87(4) no 2_765
H15 C15 3.50(3) no 2_766
H15 C35 3.38(3) no 2_765
H15 H38 2.56(5) no 2_765
H16 O3 3.08(4) no 2_765
H16 C20 3.40(3) no 2_666
H16 C21 2.89(3) no 2_666
H16 C34 3.48(4) no 2_765
H16 C35 3.11(4) no 2_765
H16 H14 2.93(5) no 2_766
H16 H25 3.45(5) no 2_666
H16 H26 2.55(5) no 2_666
H16 H38 2.53(6) no 2_765
H17 C20 3.45(4) no 2_666
H17 C21 3.09(4) no 2_666
H17 C22 3.57(3) no 2_666
H17 C26 3.35(3) no 2_666
H17 C27 3.03(4) no 2_666
H17 H2 2.73(5) no 2_766
H17 H7 3.03(4) no 2_666
H17 H14 2.77(4) no 2_766
H17 H26 3.45(6) no 2_666
H18 O4 3.57(3) no 2_666
H18 C32 3.33(4) no 2_766
H18 H4 3.19(5) no 1_565
H18 H8 3.48(5) no 2_666
H18 H24 3.41(4) no 1_565
H18 H34 3.53(5) no 2_666
H18 H35 3.59(5) no 2_766
H18 H36 2.46(5) no 2_766
H19 O4 3.12(4) no 2_666
H19 C32 3.57(5) no 2_766
H19 C35 3.45(4) no 1_556
H19 C36 3.39(4) no 1_556
H19 C40 2.95(3) no 2_666
H19 H34 2.92(5) no 2_666
H19 H36 2.63(6) no 2_766
H19 H38 3.03(5) no 1_556
H19 H39 2.94(5) no 1_556
H20 C1 3.19(4) no 2_766
H20 C2 3.25(4) no 2_766
H20 C24 3.26(3) no 2_666
H20 C25 3.00(4) no 2_666
H20 C26 3.11(4) no 2_666
H20 C27 3.46(5) no 2_666
H20 H1 3.58(5) no 2_766
H20 H2 2.41(4) no 2_766
H20 H3 3.40(4) no 2_766
H20 H4 2.73(5) no 2_766
H20 H29 3.29(5) no 2_666
H21 N5 2.81(4) no 2_666
H21 C19 3.43(5) no 2_666
H21 C25 3.11(3) no 2_666
H21 C26 2.84(4) no 2_666
H21 C27 3.56(4) no 2_666
H21 H1 3.55(5) no 1_565
H21 H5 2.89(5) no 2_666
H21 H6 2.85(5) no 1_565
H21 H7 3.56(5) no 2_666
H21 H8 3.35(4) no 2_666
H21 H29 3.13(5) no 2_666
H21 H33 3.36(5) no 1_565
H22 O1 2.99(4) no 2_776
H22 C1 3.18(4) no 1_565
H22 C25 3.58(4) no 2_666
H22 C31 3.31(3) no 1_565
H22 H1 2.42(5) no 1_565
H22 H2 3.13(6) no 1_565
H22 H4 3.33(5) no 1_565
H22 H6 2.83(4) no 1_565
H22 H22 3.47(6) no 2_776
H22 H29 3.40(6) no 2_666
H22 H35 2.80(5) no 1_565
H23 O2 2.76(4) no 1_655
H23 O2 3.10(3) no 2_557
H23 C28 3.14(5) no 1_655
H23 C28 3.07(3) no 2_557
H23 H30 2.98(5) no 2_557
H23 H31 3.24(8) no 1_655
H23 H32 2.95(7) no 1_655
H23 H32 2.74(5) no 2_557
H24 C28 3.37(3) no 2_557
H24 H18 3.41(4) no 1_545
H24 H30 2.81(5) no 2_557
H24 H32 3.13(6) no 2_557
H24 H33 2.86(6) no 2_656
H25 O3 3.28(4) no 1_456
H25 C39 3.16(4) no 1_456
H25 H16 3.45(5) no 2_666
H25 H32 3.54(7) no 1_655
H25 H41 3.28(6) no 1_456
H25 H42 2.55(7) no 1_456
H26 O3 2.98(4) no 1_456
H26 C10 3.52(3) no 2_666
H26 C24 3.60(4) no 2_557
H26 C33 3.25(5) no 1_456
H26 C34 2.67(4) no 1_456
H26 C35 2.71(4) no 1_456
H26 C36 3.26(4) no 1_456
H26 H16 2.55(5) no 2_666
H26 H17 3.45(6) no 2_666
H26 H28 3.58(6) no 2_557
H26 H38 2.99(5) no 1_456
H26 H42 3.46(6) no 1_456
H27 C26 3.59(4) no 2_557
H27 C36 3.37(5) no 1_456
H27 H3 3.59(6) no 1_455
H27 H14 3.36(5) no 1_455
H27 H39 3.34(6) no 1_456
H28 C21 3.58(5) no 2_557
H28 C32 3.46(4) no 2_656
H28 C33 3.39(4) no 2_656
H28 C38 3.47(4) no 2_656
H28 H26 3.58(6) no 2_557
H28 H32 3.16(6) no 2_457
H28 H36 3.31(6) no 2_656
H28 H37 3.18(5) no 2_656
H29 N6 3.04(4) no 2_656
H29 C17 3.49(4) no 2_666
H29 C30 2.95(5) no 2_656
H29 C31 2.87(5) no 2_656
H29 C32 2.81(5) no 2_656
H29 C37 2.96(4) no 2_656
H29 C38 2.83(5) no 2_656
H29 H20 3.29(5) no 2_666
H29 H21 3.13(5) no 2_666
H29 H22 3.40(6) no 2_666
H29 H33 3.50(5) no 2_656
H29 H35 3.45(7) no 2_656
H29 H36 3.32(7) no 2_656
H30 O4 2.95(5) no 1_456
H30 N5 2.79(5) no 2_557
H30 C18 3.12(4) no 2_557
H30 C19 3.07(4) no 2_557
H30 C26 3.59(5) no 2_557
H30 H23 2.98(5) no 2_557
H30 H24 2.81(5) no 2_557
H31 O4 3.32(6) no 1_456
H31 C7 3.43(5) no 1_455
H31 H3 2.61(7) no 1_455
H31 H13 2.66(5) no 1_455
H31 H14 3.35(5) no 1_455
H31 H23 3.24(8) no 1_455
H31 H42 3.22(6) no 1_356
H32 O2 2.81(5) no 2_457
H32 O4 3.19(6) no 1_456
H32 C18 3.30(5) no 2_557
H32 H3 3.47(6) no 1_455
H32 H23 2.95(7) no 1_455
H32 H23 2.74(5) no 2_557
H32 H24 3.13(6) no 2_557
H32 H25 3.54(7) no 1_455
H32 H28 3.16(6) no 2_457
H32 H32 3.30(7) no 2_457
H32 H42 3.32(6) no 1_356
H33 N5 3.13(4) no 2_656
H33 H5 2.92(5) no 2_656
H33 H21 3.36(5) no 1_545
H33 H24 2.86(6) no 2_656
H33 H29 3.50(5) no 2_656
H34 O4 3.22(4) no .
H34 C13 3.31(4) no 2_666
H34 C14 2.94(3) no 2_666
H34 C15 3.47(3) no 2_666
H34 C40 3.05(4) no .
H34 H18 3.53(5) no 2_666
H34 H19 2.92(5) no 2_666
H34 H40 3.11(5) no 2_765
H35 H18 3.59(5) no 2_766
H35 H22 2.80(5) no 1_545
H35 H29 3.45(7) no 2_656
H36 C13 2.79(4) no 2_766
H36 C14 2.90(5) no 2_766
H36 C35 3.35(4) no 2_765
H36 H18 2.46(5) no 2_766
H36 H19 2.63(6) no 2_766
H36 H28 3.31(6) no 2_656
H36 H29 3.32(7) no 2_656
H36 H38 3.31(6) no 2_765
H37 O4 3.07(4) no 1_655
H37 C37 3.49(4) no 2_765
H37 H28 3.18(5) no 2_656
H38 N4 3.03(5) no 1_554
H38 C9 3.13(4) no 2_765
H38 C10 3.11(5) no 2_765
H38 C14 3.28(4) no 1_554
H38 C15 3.27(4) no 1_554
H38 C32 3.54(5) no 2_765
H38 H15 2.56(5) no 2_765
H38 H16 2.53(6) no 2_765
H38 H19 3.03(5) no 1_554
H38 H26 2.99(5) no 1_654
H38 H36 3.31(6) no 2_765
H39 O4 3.20(4) no .
H39 N4 3.41(4) no 1_554
H39 C40 2.92(4) no .
H39 C40 3.11(4) no 2_665
H39 H19 2.94(5) no 1_554
H39 H27 3.34(6) no 1_654
H40 O4 3.37(4) no 1_655
H40 N6 2.95(5) no 2_765
H40 C5 3.47(4) no 2_765
H40 C29 3.49(4) no 2_765
H40 C30 3.04(4) no 2_765
H40 C37 3.52(5) no 2_765
H40 C40 3.56(5) no 1_655
H40 C40 3.14(6) no 2_765
H40 H9 3.32(5) no 2_765
H40 H10 2.77(5) no 2_765
H40 H34 3.11(5) no 2_765
H41 N4 3.51(4) no 1_654
H41 C5 2.99(4) no 2_765
H41 C6 3.42(5) no 1_654
H41 C7 3.59(4) no 1_654
H41 H9 2.67(5) no 2_765
H41 H10 2.41(5) no 2_765
H41 H11 2.89(5) no 1_654
H41 H11 3.47(5) no 2_765
H41 H12 3.09(6) no 1_654
H41 H13 2.86(5) no 1_654
H41 H25 3.28(6) no 1_654
H42 O4 3.19(5) no 1_655
H42 C20 3.32(5) no 1_654
H42 H13 3.30(5) no 1_654
H42 H25 2.55(7) no 1_654
H42 H26 3.46(6) no 1_654
H42 H31 3.22(6) no 1_754
H42 H32 3.32(6) no 1_754

loop_
_geom_torsion_atom_site_label_1
_geom_torsion_atom_site_label_2
_geom_torsion_atom_site_label_3
_geom_torsion_atom_site_label_4
_geom_torsion
_geom_torsion_publ_flag
_geom_torsion_site_symmetry_3
_geom_torsion_site_symmetry_4
C17 O1 C12 C11 6.3(4) no . .
C17 O1 C12 C13 -172.8(2) no . .
C28 O2 C23 C22 -1.8(4) no . .
C28 O2 C23 C24 177.2(3) no . .
C39 O3 C34 C33 2.4(5) no . .
C39 O3 C34 C35 -176.8(3) no . .
C1 N1 C6 C5 -71.0(3) no . .
C6 N1 C1 C2 -65.2(4) no . .
C1 N1 C7 C8 151.97(17) no . .
C7 N1 C1 C2 66.4(3) no . .
C6 N1 C7 C8 -74.2(3) no . .
C7 N1 C6 C5 156.29(17) no . .
C2 N2 C3 C4 -103.5(3) no . .
C3 N2 C2 C1 59.7(3) no . .
C2 N2 C18 C19 156.8(3) no . .
C18 N2 C2 C1 -175.6(3) no . .
C3 N2 C18 C19 -76.9(3) no . .
C18 N2 C3 C4 132.3(2) no . .
C4 N3 C5 C6 62.5(3) no . .
C5 N3 C4 C3 -107.2(3) no . .
C4 N3 C29 C30 -161.6(2) no . .
C29 N3 C4 C3 128.0(3) no . .
C5 N3 C29 C30 72.5(3) no . .
C29 N3 C5 C6 -171.7(2) no . .
C8 N4 C15 C14 179.0(2) no . .
C8 N4 C15 C16 0.7(4) no . .
C15 N4 C8 C7 178.3(2) no . .
C15 N4 C8 C9 -0.3(4) no . .
C19 N5 C26 C25 -179.9(2) no . .
C19 N5 C26 C27 -0.1(4) no . .
C26 N5 C19 C18 177.2(2) no . .
C26 N5 C19 C20 -0.6(4) no . .
C30 N6 C37 C36 -179.9(3) no . .
C30 N6 C37 C38 0.0(4) no . .
C37 N6 C30 C29 -173.3(3) no . .
C37 N6 C30 C31 2.7(4) no . .
N1 C1 C2 N2 67.5(4) no . .
N2 C3 C4 N3 79.0(3) no . .
N3 C5 C6 N1 65.6(3) no . .
N1 C7 C8 N4 158.6(2) no . .
N1 C7 C8 C9 -22.9(3) no . .
N4 C8 C9 C10 -0.6(4) no . .
C7 C8 C9 C10 -179.1(3) no . .
C8 C9 C10 C16 1.1(4) no . .
C9 C10 C16 C11 -179.5(3) no . .
C9 C10 C16 C15 -0.7(4) no . .
C12 C11 C16 C10 179.7(2) no . .
C12 C11 C16 C15 0.9(4) no . .
C16 C11 C12 O1 179.7(3) no . .
C16 C11 C12 C13 -1.3(4) no . .
O1 C12 C13 C14 179.5(3) no . .
C11 C12 C13 C14 0.4(4) no . .
C12 C13 C14 C15 0.9(5) no . .
C13 C14 C15 N4 -179.6(3) no . .
C13 C14 C15 C16 -1.2(4) no . .
N4 C15 C16 C10 -0.2(4) no . .
N4 C15 C16 C11 178.7(2) no . .
C14 C15 C16 C10 -178.6(3) no . .
C14 C15 C16 C11 0.3(4) no . .
N2 C18 C19 N5 124.5(3) no . .
N2 C18 C19 C20 -57.6(4) no . .
N5 C19 C20 C21 1.2(4) no . .
C18 C19 C20 C21 -176.6(3) no . .
C19 C20 C21 C27 -1.0(5) no . .
C20 C21 C27 C22 179.9(3) no . .
C20 C21 C27 C26 0.3(4) no . .
C23 C22 C27 C21 -179.7(3) no . .
C23 C22 C27 C26 -0.2(4) no . .
C27 C22 C23 O2 178.5(3) no . .
C27 C22 C23 C24 -0.5(4) no . .
O2 C23 C24 C25 -178.3(3) no . .
C22 C23 C24 C25 0.8(5) no . .
C23 C24 C25 C26 -0.5(5) no . .
C24 C25 C26 N5 179.7(3) no . .
C24 C25 C26 C27 -0.1(4) no . .
N5 C26 C27 C21 0.2(4) no . .
N5 C26 C27 C22 -179.4(2) no . .
C25 C26 C27 C21 -180.0(3) no . .
C25 C26 C27 C22 0.5(4) no . .
N3 C29 C30 N6 -166.3(3) no . .
N3 C29 C30 C31 17.6(4) no . .
N6 C30 C31 C32 -2.4(5) no . .
C29 C30 C31 C32 173.3(3) no . .
C30 C31 C32 C38 -0.7(4) no . .
C31 C32 C38 C33 -176.4(3) no . .
C31 C32 C38 C37 3.2(4) no . .
C34 C33 C38 C32 -179.6(3) no . .
C34 C33 C38 C37 0.9(4) no . .
C38 C33 C34 O3 -176.5(3) no . .
C38 C33 C34 C35 2.6(5) no . .
O3 C34 C35 C36 175.7(3) no . .
C33 C34 C35 C36 -3.5(5) no . .
C34 C35 C36 C37 0.8(5) no . .
C35 C36 C37 N6 -177.4(3) no . .
C35 C36 C37 C38 2.6(5) no . .
N6 C37 C38 C32 -2.9(4) no . .
N6 C37 C38 C33 176.6(3) no . .
C36 C37 C38 C32 177.0(3) no . .
C36 C37 C38 C33 -3.5(4) no . .
O4 C40 C40 O4 -180(631726) no 2_665 2_665
